data_4322766
loop_
_publ_author_name
'Vincent J. Catalano'
'Ryan A. Heck'
'Chad E. Immoos'
'Anna \"Ohman'
'Michael G. Hill'

_publ_section_title
;
 Steric Modulation of Electrocatalytic Benzyl Alcohol Oxidation by
 [Ru(trpy)(R2dppi)(O)]2+ Complexes
;
_journal_name_full 'Inorganic Chemistry'
_journal_page_first 2150
_journal_page_last 2157
_journal_paper_doi 10.1021/ic971027v
_journal_volume 37
_journal_year 1998
_chemical_formula_sum 'C33 H27 Cl F6 N9 P Ru'
_chemical_formula_weight 831.13
_chemical_name_common 1a
_chemical_name_systematic
; 
 ? 
;
_space_group_IT_number 2
_symmetry_cell_setting triclinic
_symmetry_space_group_name_Hall '-P 1'
_symmetry_space_group_name_H-M 'P -1'
_atom_sites_solution_hydrogens geom
_atom_sites_solution_primary direct
_atom_sites_solution_secondary difmap
_audit_creation_method SHELXL
_cell_angle_alpha 70.857(8)
_cell_angle_beta 77.70(1)
_cell_angle_gamma 74.29(1)
_cell_formula_units_Z 2
_cell_length_a 8.6280(10)
_cell_length_b 14.586(2)
_cell_length_c 14.963(2)
_cell_measurement_reflns_used 29
_cell_measurement_temperature 193(2)
_cell_measurement_theta_max 12.58
_cell_measurement_theta_min 4.37
_cell_volume 1696.4(4)
_computing_cell_refinement 'Siemens XSCANS'
_computing_data_collection 'Siemens XSCANS'
_computing_data_reduction 'Siemens SHELXTL'
_computing_molecular_graphics 'Siemens SHELXTL'
_computing_publication_material 'Siemens SHELXTL'
_computing_structure_refinement 'SHELXL-93 (Sheldrick, 1993)'
_computing_structure_solution 'SHELXL-93 (Sheldrick, 1993)'
_diffrn_ambient_temperature 193(2)
_diffrn_measurement_device 'Siemens P4'
_diffrn_measurement_method '\w scans'
_diffrn_radiation_monochromator graphite
_diffrn_radiation_source 'fine-focus sealed tube'
_diffrn_radiation_type MoK\a
_diffrn_radiation_wavelength 0.71073
_diffrn_reflns_av_R_equivalents 0.0387
_diffrn_reflns_av_sigmaI/netI 0.0742
_diffrn_reflns_limit_h_max 10
_diffrn_reflns_limit_h_min -1
_diffrn_reflns_limit_k_max 16
_diffrn_reflns_limit_k_min -16
_diffrn_reflns_limit_l_max 17
_diffrn_reflns_limit_l_min -17
_diffrn_reflns_number 7206
_diffrn_reflns_theta_max 25.00
_diffrn_reflns_theta_min 1.77
_diffrn_standards_decay_% 1.72
_diffrn_standards_interval_count 98
_diffrn_standards_number 2
_exptl_absorpt_coefficient_mu 0.661
_exptl_absorpt_correction_T_max 0.99
_exptl_absorpt_correction_T_min 0.75
_exptl_absorpt_correction_type XABS2
_exptl_crystal_colour Red
_exptl_crystal_density_diffrn 1.627
_exptl_crystal_description Wedge
_exptl_crystal_F_000 836
_exptl_crystal_size_max .05
_exptl_crystal_size_mid .15
_exptl_crystal_size_min .46
_refine_diff_density_max 0.963
_refine_diff_density_min -0.556
_refine_diff_density_rms 0.096
_refine_ls_extinction_method none
_refine_ls_goodness_of_fit_all 1.038
_refine_ls_goodness_of_fit_obs 1.084
_refine_ls_hydrogen_treatment 'riding model with fixed Uij'
_refine_ls_matrix_type full
_refine_ls_number_parameters 462
_refine_ls_number_reflns 5920
_refine_ls_number_restraints 0
_refine_ls_restrained_S_all 1.038
_refine_ls_restrained_S_obs 1.084
_refine_ls_R_factor_all 0.0739
_refine_ls_R_factor_obs 0.0469
_refine_ls_shift/esd_max -0.001
_refine_ls_shift/esd_mean 0.000
_refine_ls_structure_factor_coef Fsqd
_refine_ls_weighting_details 'w=1/[\s^2^(Fo^2^)+(0.0440P)^2^+0.5254P] where P=(Fo^2^+2Fc^2^)/3'
_refine_ls_weighting_scheme calc
_refine_ls_wR_factor_all 0.1051
_refine_ls_wR_factor_obs 0.0942
_reflns_number_observed 4469
_reflns_number_total 5920
_reflns_observed_criterion >2sigma(I)
_cod_data_source_file ic971027v_1.cif
_cod_data_source_block vjc073
_cod_depositor_comments
;
The following automatic conversions were performed:

'_refine_ls_weighting_scheme' value 'calc
w=1/[\s^2^(Fo^2^)+(0.0440P)^2^+0.5254P] where P=(Fo^2^+2Fc^2^)/3' was
changed to 'calc'. New tag '_refine_ls_weighting_details' was
created. The value of the new tag was set to
'w=1/[\s^2^(Fo^2^)+(0.0440P)^2^+0.5254P] where P=(Fo^2^+2Fc^2^)/3'.

Automatic conversion script
Id: cif_fix_values 3143 2015-03-26 13:38:13Z robertas 
;
_cod_original_cell_volume 1696.5(4)
_cod_database_code 4322766

loop_
_symmetry_equiv_pos_as_xyz
'x, y, z'
'-x, -y, -z'

loop_
_atom_site_aniso_label
_atom_site_aniso_U_11
_atom_site_aniso_U_22
_atom_site_aniso_U_33
_atom_site_aniso_U_23
_atom_site_aniso_U_13
_atom_site_aniso_U_12
Ru1 0.0162(2) 0.0201(2) 0.0198(2) -0.00896(15) -0.00129(14) -0.00389(15)
Cl 0.0250(6) 0.0318(7) 0.0232(6) -0.0140(5) -0.0034(5) -0.0060(5)
P1 0.0345(8) 0.0326(8) 0.0404(8) -0.0145(6) -0.0109(7) -0.0010(7)
F1 0.066(3) 0.076(3) 0.055(2) -0.035(2) -0.006(2) 0.012(2)
F2 0.049(2) 0.039(2) 0.054(2) -0.002(2) -0.007(2) -0.007(2)
F3 0.040(2) 0.041(2) 0.045(2) -0.0163(15) -0.0041(15) -0.0037(15)
F4 0.079(3) 0.028(2) 0.062(2) -0.013(2) -0.030(2) -0.005(2)
F5 0.035(2) 0.050(2) 0.065(2) -0.022(2) -0.015(2) -0.004(2)
F6 0.057(2) 0.060(2) 0.062(2) -0.020(2) -0.028(2) -0.011(2)
N1 0.020(2) 0.023(2) 0.020(2) -0.010(2) 0.000(2) -0.009(2)
N2 0.020(2) 0.020(2) 0.024(2) -0.013(2) -0.004(2) -0.002(2)
N3 0.018(2) 0.030(2) 0.021(2) -0.013(2) 0.000(2) -0.009(2)
N4 0.017(2) 0.021(2) 0.021(2) -0.006(2) 0.001(2) -0.007(2)
N5 0.020(2) 0.023(2) 0.018(2) -0.009(2) 0.002(2) -0.007(2)
N6 0.019(2) 0.030(2) 0.018(2) -0.011(2) -0.002(2) -0.002(2)
N7 0.034(3) 0.050(3) 0.030(2) -0.017(2) -0.011(2) -0.007(2)
C1 0.020(3) 0.032(3) 0.025(2) -0.015(2) -0.001(2) -0.005(2)
C2 0.019(3) 0.045(3) 0.029(3) -0.018(2) 0.003(2) -0.010(2)
C3 0.031(3) 0.040(3) 0.035(3) -0.012(2) 0.002(2) -0.020(3)
C4 0.032(3) 0.025(3) 0.030(3) -0.007(2) -0.005(2) -0.011(2)
C5 0.027(3) 0.019(2) 0.023(2) -0.009(2) -0.003(2) -0.006(2)
C6 0.024(3) 0.019(2) 0.026(2) -0.009(2) -0.002(2) -0.005(2)
C7 0.039(3) 0.025(3) 0.037(3) -0.004(2) -0.010(3) -0.005(2)
C8 0.030(3) 0.022(3) 0.059(4) -0.013(3) -0.017(3) 0.008(2)
C9 0.023(3) 0.039(3) 0.048(3) -0.021(3) -0.008(3) 0.001(2)
C10 0.015(2) 0.031(3) 0.030(3) -0.017(2) -0.005(2) -0.001(2)
C11 0.021(3) 0.035(3) 0.024(2) -0.013(2) -0.003(2) -0.013(2)
C12 0.017(3) 0.045(3) 0.036(3) -0.023(3) 0.000(2) -0.003(2)
C13 0.022(3) 0.061(4) 0.032(3) -0.017(3) 0.004(2) -0.021(3)
C14 0.034(3) 0.049(3) 0.028(3) -0.010(3) -0.003(2) -0.025(3)
C15 0.025(3) 0.033(3) 0.024(3) -0.010(2) -0.002(2) -0.011(2)
C16 0.022(3) 0.027(3) 0.028(3) -0.010(2) -0.002(2) -0.004(2)
C17 0.039(3) 0.029(3) 0.031(3) -0.003(2) -0.011(2) 0.001(2)
C18 0.037(3) 0.028(3) 0.037(3) -0.011(2) -0.003(3) 0.005(2)
C19 0.038(3) 0.021(3) 0.029(3) -0.011(2) -0.004(2) -0.003(2)
C20 0.020(2) 0.020(2) 0.023(2) -0.009(2) -0.001(2) -0.004(2)
C21 0.020(2) 0.024(2) 0.022(2) -0.010(2) 0.001(2) -0.009(2)
C22 0.038(3) 0.025(3) 0.035(3) -0.019(2) -0.010(2) -0.002(2)
C23 0.038(3) 0.042(3) 0.031(3) -0.022(2) -0.010(2) -0.005(3)
C24 0.020(2) 0.033(3) 0.029(3) -0.014(2) -0.004(2) -0.004(2)
C25 0.022(3) 0.043(3) 0.022(3) -0.012(2) -0.004(2) -0.004(2)
C26 0.046(4) 0.046(3) 0.029(3) -0.017(3) -0.011(3) 0.004(3)
C27 0.051(4) 0.046(4) 0.031(3) -0.011(3) -0.012(3) 0.010(3)
C28 0.038(3) 0.063(4) 0.032(3) -0.008(3) -0.014(3) 0.005(3)
C29 0.042(3) 0.065(4) 0.030(3) -0.015(3) -0.014(3) -0.011(3)
C1S 0.067(5) 0.078(5) 0.081(6) -0.009(4) -0.017(4) -0.006(4)
C2S 0.073(5) 0.043(4) 0.059(4) -0.009(3) -0.014(4) -0.014(4)
C3S 0.073(6) 0.068(5) 0.100(7) 0.004(5) -0.034(5) -0.009(4)
C4S 0.111(7) 0.111(7) 0.053(5) -0.009(5) -0.010(5) -0.062(6)
N1S 0.114(6) 0.064(5) 0.111(6) -0.022(4) -0.038(5) 0.001(4)
N2S 0.130(7) 0.114(7) 0.106(6) -0.018(5) -0.065(6) -0.003(5)

loop_
_atom_site_label
_atom_site_type_symbol
_atom_site_fract_x
_atom_site_fract_y
_atom_site_fract_z
_atom_site_U_iso_or_equiv
_atom_site_thermal_displace_type
_atom_site_occupancy
_atom_site_calc_flag
_atom_site_refinement_flags
_atom_site_disorder_group
Ru1 Ru 0.82948(5) 0.60016(3) 0.75453(3) 0.01808(12) Uani 1 d . .
Cl Cl 0.85800(14) 0.64356(9) 0.89084(8) 0.0252(3) Uani 1 d . .
P1 P -0.0185(2) 0.94964(10) 0.30485(10) 0.0352(3) Uani 1 d . .
F1 F 0.1006(5) 0.9141(3) 0.2206(2) 0.0674(11) Uani 1 d . .
F2 F -0.0386(4) 1.0631(2) 0.2416(2) 0.0509(9) Uani 1 d . .
F3 F -0.1401(4) 0.9849(2) 0.3906(2) 0.0422(8) Uani 1 d . .
F4 F -0.0007(4) 0.8367(2) 0.3700(2) 0.0547(9) Uani 1 d . .
F5 F 0.1306(4) 0.9586(2) 0.3463(2) 0.0485(8) Uani 1 d . .
F6 F -0.1703(4) 0.9406(3) 0.2650(2) 0.0564(9) Uani 1 d . .
N1 N 1.0104(4) 0.6735(3) 0.6762(2) 0.0198(8) Uani 1 d . .
N2 N 0.7001(4) 0.7341(3) 0.7074(3) 0.0203(9) Uani 1 d . .
N3 N 0.6005(4) 0.5781(3) 0.8185(3) 0.0215(9) Uani 1 d . .
N4 N 0.9623(4) 0.4549(3) 0.7958(3) 0.0194(8) Uani 1 d . .
N5 N 0.8142(4) 0.5505(3) 0.6479(2) 0.0201(8) Uani 1 d . .
N6 N 0.7364(4) 0.6105(3) 0.5734(2) 0.0221(9) Uani 1 d . .
N7 N 0.5994(5) 0.5976(3) 0.3694(3) 0.0361(11) Uani 1 d . .
C1 C 1.1725(5) 0.6380(4) 0.6666(3) 0.0242(11) Uani 1 d . .
H1A H 1.2131(5) 0.5720(4) 0.6987(3) 0.029 Uiso 1 calc R .
C2 C 1.2798(6) 0.6953(4) 0.6115(3) 0.0295(12) Uani 1 d . .
H2A H 1.3910(6) 0.6682(4) 0.6058(3) 0.035 Uiso 1 calc R .
C3 C 1.2216(6) 0.7931(4) 0.5648(4) 0.0335(12) Uani 1 d . .
H3A H 1.2926(6) 0.8331(4) 0.5269(4) 0.040 Uiso 1 calc R .
C4 C 1.0560(6) 0.8312(4) 0.5748(3) 0.0286(11) Uani 1 d . .
H4A H 1.0147(6) 0.8975(4) 0.5441(3) 0.034 Uiso 1 calc R .
C5 C 0.9524(6) 0.7712(3) 0.6302(3) 0.0223(10) Uani 1 d . .
C6 C 0.7745(6) 0.8064(3) 0.6473(3) 0.0222(10) Uani 1 d . .
C7 C 0.6842(7) 0.9001(4) 0.6110(4) 0.0346(13) Uani 1 d . .
H7A H 0.7343(7) 0.9495(4) 0.5681(4) 0.042 Uiso 1 calc R .
C8 C 0.5178(6) 0.9205(4) 0.6389(4) 0.0373(13) Uani 1 d . .
H8A H 0.4558(6) 0.9838(4) 0.6147(4) 0.045 Uiso 1 calc R .
C9 C 0.4434(6) 0.8467(4) 0.7027(4) 0.0357(13) Uani 1 d . .
H9A H 0.3319(6) 0.8605(4) 0.7222(4) 0.043 Uiso 1 calc R .
C10 C 0.5363(5) 0.7527(3) 0.7369(3) 0.0238(11) Uani 1 d . .
C11 C 0.4818(6) 0.6639(4) 0.8025(3) 0.0241(11) Uani 1 d . .
C12 C 0.3224(6) 0.6629(4) 0.8441(4) 0.0313(12) Uani 1 d . .
H12A H 0.2429(6) 0.7214(4) 0.8329(4) 0.038 Uiso 1 calc R .
C13 C 0.2819(6) 0.5755(4) 0.9017(4) 0.0361(13) Uani 1 d . .
H13A H 0.1757(6) 0.5747(4) 0.9310(4) 0.043 Uiso 1 calc R .
C14 C 0.3999(6) 0.4891(4) 0.9156(4) 0.0343(13) Uani 1 d . .
H14A H 0.3739(6) 0.4289(4) 0.9526(4) 0.041 Uiso 1 calc R .
C15 C 0.5589(6) 0.4934(4) 0.8733(3) 0.0262(11) Uani 1 d . .
H15A H 0.6390(6) 0.4351(4) 0.8837(3) 0.031 Uiso 1 calc R .
C16 C 1.0424(6) 0.4108(3) 0.8721(3) 0.0259(11) Uani 1 d . .
H16A H 1.0413(6) 0.4479(3) 0.9123(3) 0.031 Uiso 1 calc R .
C17 C 1.1256(6) 0.3132(4) 0.8933(4) 0.0351(13) Uani 1 d . .
H17A H 1.1788(6) 0.2852(4) 0.9471(4) 0.042 Uiso 1 calc R .
C18 C 1.1294(6) 0.2573(4) 0.8337(4) 0.0363(13) Uani 1 d . .
H18A H 1.1868(6) 0.1916(4) 0.8459(4) 0.044 Uiso 1 calc R .
C19 C 1.0470(6) 0.3007(3) 0.7563(3) 0.0294(12) Uani 1 d . .
H19A H 1.0456(6) 0.2639(3) 0.7161(3) 0.035 Uiso 1 calc R .
C20 C 0.9658(5) 0.3991(3) 0.7380(3) 0.0206(10) Uani 1 d . .
C21 C 0.8798(5) 0.4534(3) 0.6549(3) 0.0210(10) Uani 1 d . .
C22 C 0.8631(6) 0.4114(4) 0.5878(3) 0.0305(12) Uani 1 d . .
H22A H 0.9061(6) 0.3444(4) 0.5933(3) 0.037 Uiso 1 calc R .
C23 C 0.7812(6) 0.4716(4) 0.5132(4) 0.0342(13) Uani 1 d . .
H23A H 0.7659(6) 0.4458(4) 0.4673(4) 0.041 Uiso 1 calc R .
C24 C 0.7212(6) 0.5720(4) 0.5070(3) 0.0263(11) Uani 1 d . .
C25 C 0.6352(6) 0.6412(4) 0.4267(3) 0.0289(11) Uani 1 d . .
C26 C 0.5973(7) 0.7423(4) 0.4122(4) 0.0405(14) Uani 1 d . .
H26A H 0.6276(7) 0.7698(4) 0.4520(4) 0.049 Uiso 1 calc R .
C27 C 0.5132(7) 0.8023(4) 0.3371(4) 0.046(2) Uani 1 d . .
H27A H 0.4853(7) 0.8709(4) 0.3260(4) 0.055 Uiso 1 calc R .
C28 C 0.4714(7) 0.7593(5) 0.2791(4) 0.048(2) Uani 1 d . .
H28A H 0.4124(7) 0.7977(5) 0.2292(4) 0.057 Uiso 1 calc R .
C29 C 0.5196(7) 0.6574(5) 0.2973(4) 0.0441(15) Uani 1 d . .
H29A H 0.4946(7) 0.6287(5) 0.2566(4) 0.053 Uiso 1 calc R .
C1S C 0.1420(9) 0.8797(6) -0.0184(5) 0.080(2) Uani 1 d . .
H1S1 H 0.1849(9) 0.9294(21) -0.0705(24) 0.120 Uiso 1 calc R .
H1S2 H 0.0726(36) 0.9103(28) 0.0280(11) 0.120 Uiso 1 calc R .
H1S3 H 0.0805(39) 0.8488(8) -0.0419(34) 0.120 Uiso 1 calc R .
C2S C 0.2731(10) 0.8062(5) 0.0250(5) 0.059(2) Uani 1 d . .
C3S C 0.3310(10) 1.0705(6) 0.0567(7) 0.085(3) Uani 1 d . .
C4S C 0.3744(11) 1.0808(6) 0.1327(5) 0.088(3) Uani 1 d . .
H4S1 H 0.2928(35) 1.0660(42) 0.1868(11) 0.132 Uiso 1 calc R .
H4S2 H 0.3854(68) 1.1478(12) 0.1198(16) 0.132 Uiso 1 calc R .
H4S3 H 0.4764(35) 1.0358(30) 0.1463(25) 0.132 Uiso 1 calc R .
N1S N 0.3761(10) 0.7488(5) 0.0579(6) 0.097(2) Uani 1 d . .
N2S N 0.2951(11) 1.0591(6) -0.0123(6) 0.117(3) Uani 1 d . .

loop_
_atom_type_symbol
_atom_type_description
_atom_type_scat_dispersion_real
_atom_type_scat_dispersion_imag
_atom_type_scat_source
C C 0.0033 0.0016 'International Tables Vol C Tables 4.2.6.8 and 6.1.1.4'
H H 0.0000 0.0000 'International Tables Vol C Tables 4.2.6.8 and 6.1.1.4'
N N 0.0061 0.0033 'International Tables Vol C Tables 4.2.6.8 and 6.1.1.4'
F F 0.0171 0.0103 'International Tables Vol C Tables 4.2.6.8 and 6.1.1.4'
P P 0.1023 0.0942 'International Tables Vol C Tables 4.2.6.8 and 6.1.1.4'
Ru Ru -1.2594 0.8363 'International Tables Vol C Tables 4.2.6.8 and 6.1.1.4'
Cl Cl 0.1484 0.1585 'International Tables Vol C Tables 4.2.6.8 and 6.1.1.4'

loop_
_geom_angle_atom_site_label_1
_geom_angle_atom_site_label_2
_geom_angle_atom_site_label_3
_geom_angle
_geom_angle_site_symmetry_1
_geom_angle_site_symmetry_3
_geom_angle_publ_flag
N2 Ru1 N5 96.62(15) . . ?
N2 Ru1 N1 79.66(15) . . ?
N5 Ru1 N1 93.22(14) . . ?
N2 Ru1 N3 79.8(2) . . ?
N5 Ru1 N3 90.71(14) . . ?
N1 Ru1 N3 159.42(14) . . ?
N2 Ru1 N4 175.4(2) . . ?
N5 Ru1 N4 78.83(15) . . ?
N1 Ru1 N4 100.96(14) . . ?
N3 Ru1 N4 99.62(14) . . ?
N2 Ru1 Cl 88.76(11) . . ?
N5 Ru1 Cl 174.50(11) . . ?
N1 Ru1 Cl 88.88(10) . . ?
N3 Ru1 Cl 89.09(10) . . ?
N4 Ru1 Cl 95.78(10) . . ?
F1 P1 F5 90.9(2) . . ?
F1 P1 F2 91.0(2) . . ?
F5 P1 F2 90.2(2) . . ?
F1 P1 F4 90.2(2) . . ?
F5 P1 F4 89.7(2) . . ?
F2 P1 F4 178.8(2) . . ?
F1 P1 F6 90.0(2) . . ?
F5 P1 F6 179.0(2) . . ?
F2 P1 F6 90.1(2) . . ?
F4 P1 F6 89.9(2) . . ?
F1 P1 F3 179.5(2) . . ?
F5 P1 F3 89.4(2) . . ?
F2 P1 F3 89.4(2) . . ?
F4 P1 F3 89.4(2) . . ?
F6 P1 F3 89.6(2) . . ?
C1 N1 C5 118.2(4) . . ?
C1 N1 Ru1 128.6(3) . . ?
C5 N1 Ru1 113.2(3) . . ?
C6 N2 C10 121.6(4) . . ?
C6 N2 Ru1 119.4(3) . . ?
C10 N2 Ru1 119.0(3) . . ?
C15 N3 C11 118.8(4) . . ?
C15 N3 Ru1 127.9(3) . . ?
C11 N3 Ru1 113.3(3) . . ?
C16 N4 C20 117.4(4) . . ?
C16 N4 Ru1 127.8(3) . . ?
C20 N4 Ru1 114.8(3) . . ?
N6 N5 C21 121.2(4) . . ?
N6 N5 Ru1 121.3(3) . . ?
C21 N5 Ru1 117.5(3) . . ?
C24 N6 N5 118.8(4) . . ?
C29 N7 C25 116.7(5) . . ?
N1 C1 C2 122.5(5) . . ?
C1 C2 C3 119.3(5) . . ?
C2 C3 C4 119.0(5) . . ?
C5 C4 C3 120.0(5) . . ?
N1 C5 C4 121.1(4) . . ?
N1 C5 C6 115.3(4) . . ?
C4 C5 C6 123.6(4) . . ?
N2 C6 C7 120.0(4) . . ?
N2 C6 C5 112.3(4) . . ?
C7 C6 C5 127.7(4) . . ?
C6 C7 C8 119.4(5) . . ?
C9 C8 C7 120.1(5) . . ?
C10 C9 C8 119.3(5) . . ?
N2 C10 C9 119.5(4) . . ?
N2 C10 C11 112.4(4) . . ?
C9 C10 C11 128.1(4) . . ?
N3 C11 C12 120.7(4) . . ?
N3 C11 C10 115.2(4) . . ?
C12 C11 C10 124.1(4) . . ?
C13 C12 C11 119.9(5) . . ?
C12 C13 C14 119.4(5) . . ?
C13 C14 C15 118.9(5) . . ?
N3 C15 C14 122.3(5) . . ?
N4 C16 C17 122.9(5) . . ?
C16 C17 C18 119.2(5) . . ?
C19 C18 C17 118.7(5) . . ?
C18 C19 C20 119.8(5) . . ?
N4 C20 C19 122.0(4) . . ?
N4 C20 C21 114.1(4) . . ?
C19 C20 C21 123.9(4) . . ?
N5 C21 C22 121.0(4) . . ?
N5 C21 C20 114.6(4) . . ?
C22 C21 C20 124.4(4) . . ?
C23 C22 C21 118.0(4) . . ?
C22 C23 C24 119.0(4) . . ?
N6 C24 C23 121.9(4) . . ?
N6 C24 C25 116.5(4) . . ?
C23 C24 C25 121.5(4) . . ?
N7 C25 C26 123.2(5) . . ?
N7 C25 C24 114.9(4) . . ?
C26 C25 C24 121.8(4) . . ?
C25 C26 C27 118.7(5) . . ?
C28 C27 C26 119.2(5) . . ?
C27 C28 C29 118.0(5) . . ?
N7 C29 C28 124.2(5) . . ?
N1S C2S C1S 179.3(9) . . ?
N2S C3S C4S 178.2(10) . . ?

loop_
_geom_bond_atom_site_label_1
_geom_bond_atom_site_label_2
_geom_bond_distance
_geom_bond_site_symmetry_2
_geom_bond_publ_flag
Ru1 N2 1.952(4) . ?
Ru1 N5 1.996(3) . ?
Ru1 N1 2.063(4) . ?
Ru1 N3 2.064(4) . ?
Ru1 N4 2.076(4) . ?
Ru1 Cl 2.4014(12) . ?
P1 F1 1.582(3) . ?
P1 F5 1.593(3) . ?
P1 F2 1.597(3) . ?
P1 F4 1.600(3) . ?
P1 F6 1.602(3) . ?
P1 F3 1.606(3) . ?
N1 C1 1.348(6) . ?
N1 C5 1.368(5) . ?
N2 C6 1.353(6) . ?
N2 C10 1.368(6) . ?
N3 C15 1.334(6) . ?
N3 C11 1.372(6) . ?
N4 C16 1.344(6) . ?
N4 C20 1.360(5) . ?
N5 N6 1.350(5) . ?
N5 C21 1.354(5) . ?
N6 C24 1.335(6) . ?
N7 C29 1.332(7) . ?
N7 C25 1.347(6) . ?
C1 C2 1.370(6) . ?
C2 C3 1.372(7) . ?
C3 C4 1.381(7) . ?
C4 C5 1.373(6) . ?
C5 C6 1.476(6) . ?
C6 C7 1.374(6) . ?
C7 C8 1.385(7) . ?
C8 C9 1.385(7) . ?
C9 C10 1.380(6) . ?
C10 C11 1.471(6) . ?
C11 C12 1.385(6) . ?
C12 C13 1.371(7) . ?
C13 C14 1.375(7) . ?
C14 C15 1.391(7) . ?
C16 C17 1.375(6) . ?
C17 C18 1.383(7) . ?
C18 C19 1.369(7) . ?
C19 C20 1.381(6) . ?
C20 C21 1.467(6) . ?
C21 C22 1.384(6) . ?
C22 C23 1.369(7) . ?
C23 C24 1.393(7) . ?
C24 C25 1.481(7) . ?
C25 C26 1.373(7) . ?
C26 C27 1.383(7) . ?
C27 C28 1.374(8) . ?
C28 C29 1.380(8) . ?
C1S C2S 1.432(10) . ?
C2S N1S 1.117(9) . ?
C3S N2S 1.211(11) . ?
C3S C4S 1.334(11) . ?
